data_4347407
loop_
_publ_author_name
'Jeong, So Yi'
'Lalancette, Roger A.'
'Lin, Huina'
'Lupinska, Patrycja'
'Shipman, Patrick O.'
'John, Alexandra'
'Sheridan, John B.'
'J\"akle, Frieder'

_publ_section_title
;
 &quot;Third-Generation&quot;-Type Functional Tris(2-pyridyl)borate
 Ligands and Their Transition-Metal Complexes.
;
_journal_issue 7
_journal_name_full 'Inorganic chemistry'
_journal_page_first 3605
_journal_page_last 3615
_journal_paper_doi 10.1021/acs.inorgchem.6b00124
_journal_volume 55
_journal_year 2016
_chemical_formula_moiety 'C48 H50 B2 Fe N6 Si2, C7 H8'
_chemical_formula_sum 'C55 H58 B2 Fe N6 Si2'
_chemical_formula_weight 936.72
_space_group_IT_number 15
_space_group_name_Hall '-C 2yc'
_space_group_name_H-M_alt 'C 1 2/c 1'
_symmetry_cell_setting monoclinic
_symmetry_space_group_name_Hall '-C 2yc'
_symmetry_space_group_name_H-M 'C 1 2/c 1'
_atom_sites_solution_hydrogens geom
_atom_sites_solution_primary direct
_atom_sites_solution_secondary difmap
_audit_creation_method SHELXL-97
_cell_angle_alpha 90.00
_cell_angle_beta 106.257(2)
_cell_angle_gamma 90.00
_cell_formula_units_Z 4
_cell_length_a 18.0412(7)
_cell_length_b 10.1944(4)
_cell_length_c 26.970(1)
_cell_measurement_reflns_used 9947
_cell_measurement_temperature 100(2)
_cell_measurement_theta_max 69.24
_cell_measurement_theta_min 3.41
_cell_volume 4762.0(3)
_computing_cell_refinement 'APEX 2'
_computing_data_collection 'APEX 2 (Bruker, 2006)'
_computing_data_reduction 'SAINT (Bruker, 2005)'
_computing_molecular_graphics SHELXTL
_computing_publication_material SHELXTL
_computing_structure_refinement SHELXTL
_computing_structure_solution 'SHELXTL (Sheldrick, 2008b)'
_diffrn_ambient_temperature 100(2)
_diffrn_measured_fraction_theta_full 0.970
_diffrn_measured_fraction_theta_max 0.942
_diffrn_measurement_device_type 'Bruker SMART CCD Apex-II area-detector'
_diffrn_measurement_method '\f and \w'
_diffrn_radiation_monochromator graphite
_diffrn_radiation_source 'fine-focus sealed tube'
_diffrn_radiation_type CuK\a
_diffrn_radiation_wavelength 1.54178
_diffrn_reflns_av_R_equivalents 0.0721
_diffrn_reflns_av_sigmaI/netI 0.0639
_diffrn_reflns_limit_h_max 21
_diffrn_reflns_limit_h_min -21
_diffrn_reflns_limit_k_max 11
_diffrn_reflns_limit_k_min -12
_diffrn_reflns_limit_l_max 31
_diffrn_reflns_limit_l_min -32
_diffrn_reflns_number 18647
_diffrn_reflns_theta_full 67.50
_diffrn_reflns_theta_max 70.30
_diffrn_reflns_theta_min 3.41
_diffrn_standards_decay_% 0
_diffrn_standards_number 0
_exptl_absorpt_coefficient_mu 3.364
_exptl_absorpt_correction_T_max 0.7086
_exptl_absorpt_correction_T_min 0.5938
_exptl_absorpt_correction_type numerical
_exptl_absorpt_process_details 'SADABS (Sheldrick, 2008a)'
_exptl_crystal_colour red
_exptl_crystal_density_diffrn 1.307
_exptl_crystal_density_method 'not measured'
_exptl_crystal_description block
_exptl_crystal_F_000 1976
_exptl_crystal_size_max 0.189
_exptl_crystal_size_mid 0.145
_exptl_crystal_size_min 0.107
_refine_diff_density_max 1.245
_refine_diff_density_min -0.53
_refine_diff_density_rms 0.11
_refine_ls_extinction_method none
_refine_ls_goodness_of_fit_ref 1.055
_refine_ls_hydrogen_treatment constr
_refine_ls_matrix_type full
_refine_ls_number_parameters 305
_refine_ls_number_reflns 4288
_refine_ls_number_restraints 0
_refine_ls_restrained_S_all 1.055
_refine_ls_R_factor_all 0.0765
_refine_ls_R_factor_gt 0.0629
_refine_ls_shift/su_max 0.000
_refine_ls_shift/su_mean 0.000
_refine_ls_structure_factor_coef Fsqd
_refine_ls_weighting_details 'calc w=1/[\s^2^(Fo^2^)+(0.1175P)^2^+0.0000P] where P=(Fo^2^+2Fc^2^)/3'
_refine_ls_weighting_scheme calc
_refine_ls_wR_factor_gt 0.1627
_refine_ls_wR_factor_ref 0.1730
_reflns_number_gt 3518
_reflns_number_total 4288
_reflns_threshold_expression I>2\s(I)
_cod_data_source_file ic6b00124_si_002.cif
_cod_data_source_block FeTpybSi2
_cod_original_cell_volume 4761.9(3)
_cod_original_sg_symbol_H-M 'C 2/c'
_cod_database_code 4347407

loop_
_symmetry_equiv_pos_as_xyz
'x, y, z'
'-x, y, -z+1/2'
'x+1/2, y+1/2, z'
'-x+1/2, y+1/2, -z+1/2'
'-x, -y, -z'
'x, -y, z-1/2'
'-x+1/2, -y+1/2, -z'
'x+1/2, -y+1/2, z-1/2'

loop_
_atom_site_label
_atom_site_type_symbol
_atom_site_fract_x
_atom_site_fract_y
_atom_site_fract_z
_atom_site_U_iso_or_equiv
_atom_site_adp_type
_atom_site_occupancy
_atom_site_symmetry_multiplicity
_atom_site_calc_flag
_atom_site_refinement_flags
Fe1 Fe 0.7500 0.2500 0.5000 0.0101(2) Uani 1 2 d S
Si1 Si 0.65336(5) 0.26356(8) 0.13479(3) 0.0155(2) Uani 1 1 d .
N1 N 0.82169(14) 0.2169(2) 0.45820(10) 0.0132(5) Uani 1 1 d .
N2 N 0.67158(13) 0.1352(2) 0.45309(9) 0.0132(5) Uani 1 1 d .
N3 N 0.70673(13) 0.4039(2) 0.45527(9) 0.0126(5) Uani 1 1 d .
B1 B 0.7040(2) 0.2542(3) 0.37887(15) 0.0144(8) Uani 1 1 d .
C1 C 0.79616(17) 0.2265(3) 0.40601(12) 0.0125(6) Uani 1 1 d .
C2 C 0.85018(18) 0.2117(3) 0.37725(12) 0.0162(7) Uani 1 1 d .
H2 H 0.8332 0.2194 0.3407 0.019 Uiso 1 1 calc R
C3 C 0.92686(17) 0.1865(3) 0.40101(12) 0.0173(7) Uani 1 1 d .
H3 H 0.9627 0.1781 0.3812 0.021 Uiso 1 1 calc R
C4 C 0.95084(17) 0.1737(3) 0.45408(12) 0.0178(7) Uani 1 1 d .
H4 H 1.0032 0.1542 0.4714 0.021 Uiso 1 1 calc R
C5 C 0.89739(17) 0.1899(3) 0.48136(12) 0.0152(6) Uani 1 1 d .
H5 H 0.9140 0.1819 0.5179 0.018 Uiso 1 1 calc R
C8 C 0.54654(17) -0.0038(3) 0.39210(12) 0.0195(7) Uani 1 1 d .
H8 H 0.5035 -0.0500 0.3710 0.023 Uiso 1 1 calc R
C6 C 0.65228(16) 0.1502(3) 0.40090(11) 0.0133(6) Uani 1 1 d .
C7 C 0.58728(17) 0.0837(3) 0.37066(12) 0.0170(7) Uani 1 1 d .
H7 H 0.5708 0.0992 0.3345 0.020 Uiso 1 1 calc R
C9 C 0.56991(17) -0.0228(3) 0.44505(12) 0.0190(7) Uani 1 1 d .
H9 H 0.5443 -0.0842 0.4610 0.023 Uiso 1 1 calc R
C10 C 0.63120(17) 0.0497(3) 0.47390(12) 0.0152(6) Uani 1 1 d .
H10 H 0.6460 0.0393 0.5104 0.018 Uiso 1 1 calc R
C11 C 0.68418(16) 0.3941(3) 0.40291(11) 0.0139(6) Uani 1 1 d .
C12 C 0.64347(16) 0.4986(3) 0.37414(12) 0.0172(7) Uani 1 1 d .
H12 H 0.6241 0.4896 0.3377 0.021 Uiso 1 1 calc R
C13 C 0.63056(17) 0.6143(3) 0.39696(12) 0.0183(7) Uani 1 1 d .
H13 H 0.6033 0.6846 0.3767 0.022 Uiso 1 1 calc R
C14 C 0.65839(17) 0.6251(3) 0.45020(12) 0.0185(7) Uani 1 1 d .
H14 H 0.6526 0.7043 0.4673 0.022 Uiso 1 1 calc R
C15 C 0.69467(17) 0.5177(3) 0.47772(12) 0.0158(6) Uani 1 1 d .
H15 H 0.7121 0.5240 0.5143 0.019 Uiso 1 1 calc R
C16 C 0.69046(17) 0.2541(3) 0.31632(12) 0.0133(7) Uani 1 1 d .
C17 C 0.66861(17) 0.1417(3) 0.28552(11) 0.0160(7) Uani 1 1 d .
H17 H 0.6594 0.0628 0.3015 0.019 Uiso 1 1 calc R
C18 C 0.65989(17) 0.1410(3) 0.23254(11) 0.0165(7) Uani 1 1 d .
H18 H 0.6438 0.0626 0.2135 0.020 Uiso 1 1 calc R
C19 C 0.67433(18) 0.2530(3) 0.20670(13) 0.0144(7) Uani 1 1 d .
C20 C 0.70194(17) 0.3623(3) 0.23761(12) 0.0164(7) Uani 1 1 d .
H20 H 0.7160 0.4386 0.2221 0.020 Uiso 1 1 calc R
C21 C 0.70945(17) 0.3628(3) 0.29021(12) 0.0163(6) Uani 1 1 d .
H21 H 0.7282 0.4399 0.3094 0.020 Uiso 1 1 calc R
C22 C 0.55763(19) 0.3456(3) 0.10924(13) 0.0262(8) Uani 1 1 d .
H22A H 0.5552 0.4229 0.1303 0.039 Uiso 1 1 calc R
H22B H 0.5164 0.2843 0.1106 0.039 Uiso 1 1 calc R
H22C H 0.5511 0.3725 0.0734 0.039 Uiso 1 1 calc R
C23 C 0.7313(2) 0.3621(3) 0.11919(13) 0.0254(8) Uani 1 1 d .
H23A H 0.7227 0.4555 0.1241 0.038 Uiso 1 1 calc R
H23B H 0.7307 0.3463 0.0832 0.038 Uiso 1 1 calc R
H23C H 0.7816 0.3360 0.1421 0.038 Uiso 1 1 calc R
C24 C 0.64824(19) 0.0985(3) 0.10364(13) 0.0227(7) Uani 1 1 d .
H24A H 0.6207 0.1058 0.0668 0.034 Uiso 1 1 calc R
H24B H 0.6207 0.0374 0.1202 0.034 Uiso 1 1 calc R
H24C H 0.7006 0.0658 0.1075 0.034 Uiso 1 1 calc R
C25 C 0.5000 0.5712(4) 0.2500 0.0214(10) Uani 1 2 d S
C26 C 0.5623(2) 0.6422(3) 0.24297(13) 0.0281(8) Uani 1 1 d .
H26 H 0.6054 0.5965 0.2377 0.034 Uiso 1 1 calc R
C27 C 0.5626(2) 0.7784(3) 0.24350(15) 0.0312(9) Uani 1 1 d .
H27 H 0.6063 0.8245 0.2394 0.037 Uiso 1 1 calc R
C28 C 0.5000 0.8478(5) 0.2500 0.0330(12) Uani 1 2 d S
H28 H 0.5000 0.9409 0.2500 0.040 Uiso 1 2 calc SR
C29 C 0.5000 0.4232(5) 0.2500 0.0301(11) Uani 1 2 d S
H29A H 0.4648 0.3911 0.2692 0.045 Uiso 0.50 1 calc PR
H29B H 0.5523 0.3911 0.2665 0.045 Uiso 0.50 1 calc PR
H29C H 0.4829 0.3911 0.2143 0.045 Uiso 0.50 1 calc PR

loop_
_atom_site_aniso_label
_atom_site_aniso_U_11
_atom_site_aniso_U_22
_atom_site_aniso_U_33
_atom_site_aniso_U_23
_atom_site_aniso_U_13
_atom_site_aniso_U_12
Fe1 0.0117(4) 0.0098(3) 0.0085(4) -0.0001(2) 0.0022(3) -0.0002(2)
Si1 0.0201(5) 0.0153(4) 0.0101(5) -0.0003(3) 0.0023(4) 0.0000(3)
N1 0.0150(13) 0.0123(12) 0.0110(14) -0.0002(10) 0.0019(11) -0.0009(10)
N2 0.0138(12) 0.0119(12) 0.0139(14) -0.0002(10) 0.0037(10) 0.0008(10)
N3 0.0110(12) 0.0129(12) 0.0137(14) -0.0010(10) 0.0029(10) -0.0009(9)
B1 0.0143(18) 0.0157(18) 0.012(2) 0.0019(12) 0.0017(15) 0.0009(13)
C1 0.0149(15) 0.0093(13) 0.0134(17) -0.0003(11) 0.0039(13) -0.0017(11)
C2 0.0196(16) 0.0167(15) 0.0134(17) -0.0013(12) 0.0067(13) -0.0006(13)
C3 0.0185(16) 0.0168(15) 0.0193(18) -0.0032(13) 0.0098(13) -0.0018(13)
C4 0.0129(15) 0.0167(15) 0.0228(19) -0.0019(13) 0.0031(13) 0.0021(12)
C5 0.0153(15) 0.0161(15) 0.0134(17) 0.0012(12) 0.0026(12) -0.0002(12)
C8 0.0153(15) 0.0210(16) 0.0206(19) -0.0074(13) 0.0023(13) -0.0034(13)
C6 0.0129(15) 0.0142(14) 0.0126(16) 0.0004(12) 0.0034(12) 0.0041(11)
C7 0.0152(15) 0.0208(16) 0.0142(17) -0.0033(12) 0.0029(13) 0.0006(12)
C9 0.0167(15) 0.0166(15) 0.0247(19) -0.0001(13) 0.0075(14) -0.0014(12)
C10 0.0179(15) 0.0123(14) 0.0168(17) -0.0007(12) 0.0074(13) -0.0009(12)
C11 0.0108(14) 0.0184(15) 0.0122(17) -0.0008(12) 0.0025(12) -0.0032(12)
C12 0.0138(15) 0.0227(16) 0.0154(18) 0.0006(12) 0.0044(13) -0.0020(13)
C13 0.0138(15) 0.0181(16) 0.0233(19) 0.0079(13) 0.0054(13) 0.0030(12)
C14 0.0200(16) 0.0124(15) 0.0244(19) 0.0002(12) 0.0085(14) 0.0014(12)
C15 0.0191(16) 0.0143(15) 0.0145(17) -0.0021(12) 0.0054(13) -0.0022(12)
C16 0.0108(15) 0.0170(16) 0.0106(18) -0.0007(11) 0.0006(13) 0.0024(11)
C17 0.0205(16) 0.0144(15) 0.0130(17) 0.0024(12) 0.0046(13) 0.0008(12)
C18 0.0218(16) 0.0131(15) 0.0135(17) -0.0034(12) 0.0033(13) -0.0010(12)
C19 0.0158(16) 0.0158(16) 0.0123(18) 0.0002(11) 0.0052(14) 0.0019(11)
C20 0.0181(16) 0.0154(15) 0.0168(18) 0.0008(12) 0.0067(13) -0.0017(12)
C21 0.0172(16) 0.0168(15) 0.0147(17) -0.0037(12) 0.0039(13) -0.0021(12)
C22 0.0299(19) 0.0204(17) 0.025(2) 0.0005(14) 0.0028(15) 0.0033(14)
C23 0.0354(19) 0.0225(17) 0.0207(19) 0.0034(14) 0.0120(15) -0.0015(15)
C24 0.0249(18) 0.0230(17) 0.0190(19) -0.0045(13) 0.0043(14) 0.0010(14)
C25 0.020(2) 0.025(2) 0.014(3) 0.000 -0.0045(19) 0.000
C26 0.0270(19) 0.0269(19) 0.030(2) 0.0073(15) 0.0068(16) 0.0056(15)
C27 0.031(2) 0.0274(19) 0.034(2) 0.0081(16) 0.0073(18) -0.0036(16)
C28 0.049(3) 0.020(3) 0.025(3) 0.000 0.003(2) 0.000
C29 0.020(2) 0.029(3) 0.036(3) 0.000 -0.001(2) 0.000

loop_
_atom_type_symbol
_atom_type_description
_atom_type_scat_dispersion_real
_atom_type_scat_dispersion_imag
_atom_type_scat_source
C C 0.0181 0.0091 'International Tables Vol C Tables 4.2.6.8 and 6.1.1.4'
H H 0.0000 0.0000 'International Tables Vol C Tables 4.2.6.8 and 6.1.1.4'
B B 0.0090 0.0039 'International Tables Vol C Tables 4.2.6.8 and 6.1.1.4'
Fe Fe -1.1336 3.1974 'International Tables Vol C Tables 4.2.6.8 and 6.1.1.4'
N N 0.0311 0.0180 'International Tables Vol C Tables 4.2.6.8 and 6.1.1.4'
Si Si 0.2541 0.3302 'International Tables Vol C Tables 4.2.6.8 and 6.1.1.4'

loop_
_geom_angle_atom_site_label_1
_geom_angle_atom_site_label_2
_geom_angle_atom_site_label_3
_geom_angle
_geom_angle_site_symmetry_1
_geom_angle_site_symmetry_3
N1 Fe1 N1 180.00(13) . 7_656
N1 Fe1 N2 90.04(10) . 7_656
N1 Fe1 N2 89.96(10) 7_656 7_656
N1 Fe1 N2 89.96(10) . .
N1 Fe1 N2 90.04(10) 7_656 .
N2 Fe1 N2 179.997(1) 7_656 .
N1 Fe1 N3 90.16(9) . 7_656
N1 Fe1 N3 89.84(9) 7_656 7_656
N2 Fe1 N3 89.43(9) 7_656 7_656
N2 Fe1 N3 90.57(10) . 7_656
N1 Fe1 N3 89.84(9) . .
N1 Fe1 N3 90.16(9) 7_656 .
N2 Fe1 N3 90.57(10) 7_656 .
N2 Fe1 N3 89.43(9) . .
N3 Fe1 N3 180.00(8) 7_656 .
C22 Si1 C23 110.66(15) . .
C22 Si1 C24 108.20(15) . .
C23 Si1 C24 109.12(14) . .
C22 Si1 C19 107.80(14) . .
C23 Si1 C19 108.51(15) . .
C24 Si1 C19 112.55(13) . .
C1 N1 C5 119.8(2) . .
C1 N1 Fe1 119.69(19) . .
C5 N1 Fe1 120.5(2) . .
C10 N2 C6 119.3(2) . .
C10 N2 Fe1 118.9(2) . .
C6 N2 Fe1 121.43(18) . .
C15 N3 C11 119.2(2) . .
C15 N3 Fe1 119.15(19) . .
C11 N3 Fe1 121.46(18) . .
C6 B1 C16 116.1(3) . .
C6 B1 C1 109.7(2) . .
C16 B1 C1 107.5(3) . .
C6 B1 C11 102.1(2) . .
C16 B1 C11 114.9(2) . .
C1 B1 C11 106.1(3) . .
N1 C1 C2 118.4(3) . .
N1 C1 B1 118.8(2) . .
C2 C1 B1 122.8(3) . .
C3 C2 C1 121.5(3) . .
C3 C2 H2 119.3 . .
C1 C2 H2 119.3 . .
C2 C3 C4 118.9(3) . .
C2 C3 H3 120.6 . .
C4 C3 H3 120.6 . .
C5 C4 C3 118.7(3) . .
C5 C4 H4 120.7 . .
C3 C4 H4 120.7 . .
N1 C5 C4 122.8(3) . .
N1 C5 H5 118.6 . .
C4 C5 H5 118.6 . .
C7 C8 C9 118.5(3) . .
C7 C8 H8 120.7 . .
C9 C8 H8 120.7 . .
N2 C6 C7 118.6(3) . .
N2 C6 B1 116.3(3) . .
C7 C6 B1 125.0(3) . .
C8 C7 C6 121.7(3) . .
C8 C7 H7 119.2 . .
C6 C7 H7 119.2 . .
C10 C9 C8 118.2(3) . .
C10 C9 H9 120.9 . .
C8 C9 H9 120.9 . .
N2 C10 C9 123.5(3) . .
N2 C10 H10 118.3 . .
C9 C10 H10 118.3 . .
N3 C11 C12 118.6(3) . .
N3 C11 B1 115.9(2) . .
C12 C11 B1 125.4(3) . .
C13 C12 C11 122.1(3) . .
C13 C12 H12 119.0 . .
C11 C12 H12 119.0 . .
C12 C13 C14 118.2(3) . .
C12 C13 H13 120.9 . .
C14 C13 H13 120.9 . .
C15 C14 C13 118.3(3) . .
C15 C14 H14 120.9 . .
C13 C14 H14 120.9 . .
N3 C15 C14 123.4(3) . .
N3 C15 H15 118.3 . .
C14 C15 H15 118.3 . .
C17 C16 C21 114.5(3) . .
C17 C16 B1 123.1(2) . .
C21 C16 B1 121.9(2) . .
C18 C17 C16 122.9(3) . .
C18 C17 H17 118.5 . .
C16 C17 H17 118.5 . .
C17 C18 C19 121.5(3) . .
C17 C18 H18 119.2 . .
C19 C18 H18 119.2 . .
C20 C19 C18 116.0(3) . .
C20 C19 Si1 120.5(2) . .
C18 C19 Si1 123.4(2) . .
C21 C20 C19 122.0(3) . .
C21 C20 H20 119.0 . .
C19 C20 H20 119.0 . .
C20 C21 C16 122.8(3) . .
C20 C21 H21 118.6 . .
C16 C21 H21 118.6 . .
Si1 C22 H22A 109.5 . .
Si1 C22 H22B 109.5 . .
H22A C22 H22B 109.5 . .
Si1 C22 H22C 109.5 . .
H22A C22 H22C 109.5 . .
H22B C22 H22C 109.5 . .
Si1 C23 H23A 109.5 . .
Si1 C23 H23B 109.5 . .
H23A C23 H23B 109.5 . .
Si1 C23 H23C 109.5 . .
H23A C23 H23C 109.5 . .
H23B C23 H23C 109.5 . .
Si1 C24 H24A 109.5 . .
Si1 C24 H24B 109.5 . .
H24A C24 H24B 109.5 . .
Si1 C24 H24C 109.5 . .
H24A C24 H24C 109.5 . .
H24B C24 H24C 109.5 . .
C26 C25 C26 117.4(4) 2_655 .
C26 C25 C29 121.3(2) 2_655 .
C26 C25 C29 121.3(2) . .
C27 C26 C25 121.3(3) . .
C27 C26 H26 119.4 . .
C25 C26 H26 119.4 . .
C28 C27 C26 120.7(3) . .
C28 C27 H27 119.7 . .
C26 C27 H27 119.7 . .
C27 C28 C27 118.6(5) . 2_655
C27 C28 H28 120.7 . .
C27 C28 H28 120.7 2_655 .
C25 C29 H29A 109.5 . .
C25 C29 H29B 109.5 . .
H29A C29 H29B 109.5 . .
C25 C29 H29C 109.5 . .
H29A C29 H29C 109.5 . .
H29B C29 H29C 109.5 . .

loop_
_geom_bond_atom_site_label_1
_geom_bond_atom_site_label_2
_geom_bond_distance
_geom_bond_site_symmetry_2
Fe1 N1 1.968(2) .
Fe1 N1 1.968(2) 7_656
Fe1 N2 1.992(2) 7_656
Fe1 N2 1.993(2) .
Fe1 N3 2.000(2) 7_656
Fe1 N3 2.000(2) .
Si1 C22 1.868(3) .
Si1 C23 1.870(3) .
Si1 C24 1.872(3) .
Si1 C19 1.872(3) .
N1 C1 1.356(4) .
N1 C5 1.361(4) .
N2 C10 1.354(4) .
N2 C6 1.361(4) .
N3 C15 1.354(4) .
N3 C11 1.360(4) .
B1 C6 1.631(4) .
B1 C16 1.635(5) .
B1 C1 1.642(5) .
B1 C11 1.647(4) .
C1 C2 1.413(4) .
C2 C3 1.376(4) .
C2 H2 0.9500 .
C3 C4 1.381(4) .
C3 H3 0.9500 .
C4 C5 1.377(4) .
C4 H4 0.9500 .
C5 H5 0.9500 .
C8 C7 1.382(4) .
C8 C9 1.385(4) .
C8 H8 0.9500 .
C6 C7 1.402(4) .
C7 H7 0.9500 .
C9 C10 1.376(4) .
C9 H9 0.9500 .
C10 H10 0.9500 .
C11 C12 1.399(4) .
C12 C13 1.380(4) .
C12 H12 0.9500 .
C13 C14 1.387(4) .
C13 H13 0.9500 .
C14 C15 1.380(4) .
C14 H14 0.9500 .
C15 H15 0.9500 .
C16 C17 1.405(4) .
C16 C21 1.406(4) .
C17 C18 1.393(4) .
C17 H17 0.9500 .
C18 C19 1.400(4) .
C18 H18 0.9500 .
C19 C20 1.397(4) .
C20 C21 1.387(4) .
C20 H20 0.9500 .
C21 H21 0.9500 .
C22 H22A 0.9800 .
C22 H22B 0.9800 .
C22 H22C 0.9800 .
C23 H23A 0.9800 .
C23 H23B 0.9800 .
C23 H23C 0.9800 .
C24 H24A 0.9800 .
C24 H24B 0.9800 .
C24 H24C 0.9800 .
C25 C26 1.394(4) 2_655
C25 C26 1.394(4) .
C25 C29 1.509(6) .
C26 C27 1.389(5) .
C26 H26 0.9500 .
C27 C28 1.385(4) .
C27 H27 0.9500 .
C28 C27 1.385(4) 2_655
C28 H28 0.9500 .
C29 H29A 0.9800 .
C29 H29B 0.9800 .
C29 H29C 0.9800 .

loop_
_geom_torsion_atom_site_label_1
_geom_torsion_atom_site_label_2
_geom_torsion_atom_site_label_3
_geom_torsion_atom_site_label_4
_geom_torsion
_geom_torsion_site_symmetry_1
_geom_torsion_site_symmetry_4
N1 Fe1 N1 C1 176(5) 7_656 .
N2 Fe1 N1 C1 -132.8(2) 7_656 .
N2 Fe1 N1 C1 47.2(2) . .
N3 Fe1 N1 C1 137.7(2) 7_656 .
N3 Fe1 N1 C1 -42.3(2) . .
N1 Fe1 N1 C5 -7(5) 7_656 .
N2 Fe1 N1 C5 44.4(2) 7_656 .
N2 Fe1 N1 C5 -135.6(2) . .
N3 Fe1 N1 C5 -45.0(2) 7_656 .
N3 Fe1 N1 C5 135.0(2) . .
N1 Fe1 N2 C10 137.3(2) . .
N1 Fe1 N2 C10 -42.7(2) 7_656 .
N2 Fe1 N2 C10 136(4) 7_656 .
N3 Fe1 N2 C10 47.2(2) 7_656 .
N3 Fe1 N2 C10 -132.8(2) . .
N1 Fe1 N2 C6 -49.5(2) . .
N1 Fe1 N2 C6 130.5(2) 7_656 .
N2 Fe1 N2 C6 -51(4) 7_656 .
N3 Fe1 N2 C6 -139.7(2) 7_656 .
N3 Fe1 N2 C6 40.3(2) . .
N1 Fe1 N3 C15 -135.0(2) . .
N1 Fe1 N3 C15 45.0(2) 7_656 .
N2 Fe1 N3 C15 -45.0(2) 7_656 .
N2 Fe1 N3 C15 135.0(2) . .
N3 Fe1 N3 C15 -134(5) 7_656 .
N1 Fe1 N3 C11 49.6(2) . .
N1 Fe1 N3 C11 -130.4(2) 7_656 .
N2 Fe1 N3 C11 139.7(2) 7_656 .
N2 Fe1 N3 C11 -40.3(2) . .
N3 Fe1 N3 C11 50(5) 7_656 .
C5 N1 C1 C2 -1.9(4) . .
Fe1 N1 C1 C2 175.4(2) . .
C5 N1 C1 B1 178.0(2) . .
Fe1 N1 C1 B1 -4.8(3) . .
C6 B1 C1 N1 -50.5(3) . .
C16 B1 C1 N1 -177.5(2) . .
C11 B1 C1 N1 59.1(3) . .
C6 B1 C1 C2 129.3(3) . .
C16 B1 C1 C2 2.3(4) . .
C11 B1 C1 C2 -121.1(3) . .
N1 C1 C2 C3 0.8(4) . .
B1 C1 C2 C3 -179.0(3) . .
C1 C2 C3 C4 0.9(4) . .
C2 C3 C4 C5 -1.6(4) . .
C1 N1 C5 C4 1.2(4) . .
Fe1 N1 C5 C4 -176.0(2) . .
C3 C4 C5 N1 0.6(5) . .
C10 N2 C6 C7 4.8(4) . .
Fe1 N2 C6 C7 -168.4(2) . .
C10 N2 C6 B1 -179.6(2) . .
Fe1 N2 C6 B1 7.3(3) . .
C16 B1 C6 N2 170.1(2) . .
C1 B1 C6 N2 48.1(3) . .
C11 B1 C6 N2 -64.2(3) . .
C16 B1 C6 C7 -14.6(4) . .
C1 B1 C6 C7 -136.6(3) . .
C11 B1 C6 C7 111.1(3) . .
C9 C8 C7 C6 1.8(4) . .
N2 C6 C7 C8 -5.2(4) . .
B1 C6 C7 C8 179.6(3) . .
C7 C8 C9 C10 2.0(4) . .
C6 N2 C10 C9 -1.1(4) . .
Fe1 N2 C10 C9 172.2(2) . .
C8 C9 C10 N2 -2.4(4) . .
C15 N3 C11 C12 -5.2(4) . .
Fe1 N3 C11 C12 170.1(2) . .
C15 N3 C11 B1 177.8(2) . .
Fe1 N3 C11 B1 -6.9(3) . .
C6 B1 C11 N3 63.9(3) . .
C16 B1 C11 N3 -169.6(2) . .
C1 B1 C11 N3 -51.0(3) . .
C6 B1 C11 C12 -112.9(3) . .
C16 B1 C11 C12 13.6(4) . .
C1 B1 C11 C12 132.2(3) . .
N3 C11 C12 C13 4.8(4) . .
B1 C11 C12 C13 -178.5(3) . .
C11 C12 C13 C14 -0.8(4) . .
C12 C13 C14 C15 -2.7(4) . .
C11 N3 C15 C14 1.8(4) . .
Fe1 N3 C15 C14 -173.6(2) . .
C13 C14 C15 N3 2.2(4) . .
C6 B1 C16 C17 -30.3(4) . .
C1 B1 C16 C17 92.9(3) . .
C11 B1 C16 C17 -149.3(3) . .
C6 B1 C16 C21 158.1(3) . .
C1 B1 C16 C21 -78.7(3) . .
C11 B1 C16 C21 39.1(4) . .
C21 C16 C17 C18 -5.3(4) . .
B1 C16 C17 C18 -177.6(3) . .
C16 C17 C18 C19 1.5(5) . .
C17 C18 C19 C20 3.4(4) . .
C17 C18 C19 Si1 -173.1(2) . .
C22 Si1 C19 C20 -79.2(3) . .
C23 Si1 C19 C20 40.7(3) . .
C24 Si1 C19 C20 161.5(2) . .
C22 Si1 C19 C18 97.1(3) . .
C23 Si1 C19 C18 -143.0(3) . .
C24 Si1 C19 C18 -22.1(3) . .
C18 C19 C20 C21 -4.4(4) . .
Si1 C19 C20 C21 172.3(2) . .
C19 C20 C21 C16 0.4(5) . .
C17 C16 C21 C20 4.4(4) . .
B1 C16 C21 C20 176.7(3) . .
C26 C25 C26 C27 0.7(3) 2_655 .
C29 C25 C26 C27 -179.3(3) . .
C25 C26 C27 C28 -1.4(5) . .
C26 C27 C28 C27 0.7(2) . 2_655
